data_7212242
loop_
_publ_author_name
'Volanti, Diogo P.'
'Orlandi, Marcelo O.'
'Andr\'es, Juan'
'Longo, Elson'

_publ_section_title
;
 Efficient microwave-assisted hydrothermal synthesis of CuO sea
 urchin-like architectures via a mesoscale self-assembly
;
_journal_issue 6
_journal_name_full CrystEngComm
_journal_page_first 1696
_journal_paper_doi 10.1039/b922978g
_journal_volume 12
_journal_year 2010
_chemical_compound_source
;
Tenorite - synthetic from Na2 C O3 flux at 1173 K for 20 h, slowly
cooled
;
_chemical_formula_structural 'Cu O'
_chemical_formula_sum 'Cu O'
_chemical_formula_weight 79.549
_chemical_name_mineral Tenorite
_chemical_name_systematic 'Copper Oxide'
_space_group_IT_number 15
_symmetry_cell_setting monoclinic
_symmetry_Int_Tables_number 15
_symmetry_space_group_name_Hall '-C 2yc'
_symmetry_space_group_name_H-M 'C 1 2/c 1'
_audit_creation_date 1986/09/23
_audit_update_record 2000/07/15
_cell_angle_alpha 90.
_cell_angle_beta 99.54(1)
_cell_angle_gamma 90.
_cell_formula_units_Z 4
_cell_length_a 4.6837(5)
_cell_length_b 3.4226(5)
_cell_length_c 5.1288(6)
_cell_volume 81.080(18)
_exptl_crystal_density_meas 6.45
_refine_ls_R_factor_all 0.032
_cod_data_source_file b922978g.txt
_cod_data_source_block 16025-ICSD
_cod_original_cell_volume 81.08
_cod_original_formula_sum 'Cu1 O1'
_cod_database_code 7212242

loop_
_symmetry_equiv_pos_site_id
_symmetry_equiv_pos_as_xyz
1 'x, -y, z+1/2'
2 '-x, -y, -z'
3 '-x, y, -z+1/2'
4 'x, y, z'
5 'x+1/2, -y+1/2, z+1/2'
6 '-x+1/2, -y+1/2, -z'
7 '-x+1/2, y+1/2, -z+1/2'
8 'x+1/2, y+1/2, z'

loop_
_atom_site_aniso_label
_atom_site_aniso_type_symbol
_atom_site_aniso_U_11
_atom_site_aniso_U_22
_atom_site_aniso_U_33
_atom_site_aniso_U_12
_atom_site_aniso_U_13
_atom_site_aniso_U_23
Cu1 Cu2+ 0.00573(16) 0.00786(17) 0.00454(15) 0.00209(38) 0.00134(11) 0.00084(36)
O1 O2- 0.0068(11) 0.0111(13) 0.0056(10) 0 0.0030(9) 0

loop_
_atom_site_label
_atom_site_type_symbol
_atom_site_symmetry_multiplicity
_atom_site_Wyckoff_symbol
_atom_site_fract_x
_atom_site_fract_y
_atom_site_fract_z
_atom_site_occupancy
_atom_site_attached_hydrogens
Cu1 Cu2+ 4 c 0.25 0.25 0 1. 0
O1 O2- 4 e 0 0.4184(13) 0.25 1. 0

loop_
_atom_type_symbol
_atom_type_oxidation_number
Cu2+ 2
O2- -2

loop_
_citation_id
_citation_year
_citation_page_first
_citation_page_last
primary 1970 8 15
